data_1511610
loop_
_publ_author_name
'Dzhurinskii, B.F.'
'Kvardakov, A.M.'
'Sanygin, V.P.'
'Kuz'mina, N.E.'
'Palkina, K.K.'
'Pobedina, A.B.'

_publ_section_title
;
 Oxoboratogermanate Lax Tb14-x (Ge O4)2 (B O3)6 (O8)
;
_journal_name_full 'Zhurnal Neorganicheskoi Khimii'
_journal_page_first 539
_journal_page_last 544
_journal_volume 46
_journal_year 2001
_chemical_formula_sum 'B6 Ge2 La4 O34 Tb10'
_chemical_name_systematic 'La4 Tb10 (Ge O4)2 (B O3)6 O8'
_space_group_IT_number 144
_symmetry_space_group_name_Hall 'P 31'
_symmetry_space_group_name_H-M 'P 31'
_cell_angle_alpha 90
_cell_angle_beta 90
_cell_angle_gamma 120
_cell_formula_units_Z 3
_cell_length_a 9.805
_cell_length_b 9.805
_cell_length_c 25.868
_cell_volume 2153.717
_citation_journal_id_ASTM ZNOKAQ
_cod_data_source_file boron4-x_261.cif
_cod_data_source_block B6Ge2La4O34Tb10
_cod_database_code 1511610

loop_
_symmetry_equiv_pos_as_xyz
x,y,z
-y,x-y,z+1/3
-x+y,-x,z+2/3

loop_
_atom_site_label
_atom_site_type_symbol
_atom_site_fract_x
_atom_site_fract_y
_atom_site_fract_z
_atom_site_occupancy
_atom_site_U_iso_or_equiv
O27 O-2 0.011 0.394 0.099 1 0.0
Tb3 Tb+3 0.6563 0.7291 0.0295 0.5 0.0
O34 O-2 0.029 0.356 0.195 1 0.0
Ge1 Ge+4 0.4312 0.4686 0.1206 1 0.0
O26 O-2 0.475 0.696 0.271 1 0.0
O10 O-2 0.535 0.171 0.197 1 0.0
O11 O-2 0.74 0.308 0.142 1 0.0
O12 O-2 0.08 0.594 0.266 1 0.0
O2 O-2 0.435 0.46 0.19 1 0.0
La7 La+3 0.8147 0.3838 0.2308 0.5 0.0
O1 O-2 0.607 0.505 0.099 1 0.0
O30 O-2 0.319 0.785 0.193 1 0.0
Tb5 Tb+3 0.1949 0.455 0.0273 0.5 0.0
B1 B+3 0.585 0.186 0.144 1 0.0
Tb16 Tb+3 0.2678 0.5531 0.2297 0.52 0.0
O32 O-2 0.852 0.604 0.195 1 0.0
La2 La+3 0.6563 0.7291 0.0295 0.5 0.0
O14 O-2 0.504 0.865 0.023 1 0.0
Tb6 Tb+3 0.8777 0.5775 0.1048 0.5 0.0
La8 La+3 0.7416 0.1901 0.359 0.5 0.0
O9 O-2 0.506 0.129 0.098 1 0.0
O4 O-2 0.373 0.603 0.105 1 0.0
O31 O-2 0.297 0.987 0.274 1 0.0
O21 O-2 0.802 0.832 0.127 1 0.0
O6 O-2 0.923 0.759 0.033 1 0.0
Tb7 Tb+3 0.6762 0.6605 0.2363 1 0.0
O19 O-2 0.857 0.013 0.027 1 0.0
Tb13 Tb+3 0.9436 0.101 0.228 0.54 0.0
B6 B+3 -0.004 0.357 0.141 1 0.0
La5 La+3 0.8777 0.5775 0.1048 0.5 0.0
Tb15 Tb+3 0.2649 0.5515 0.2182 0.48 0.0
La6 La+3 0.7541 0.1549 0.065 0.5 0.0
O16 O-2 0.676 0.601 0.327 1 0.0
Tb11 Tb+3 0.5136 0.9472 0.2483 1 0.0
Tb4 Tb+3 0.0689 0.0258 0.1001 0.5 0.0
O15 O-2 0.587 0.384 0.272 1 0.0
La1 La+3 0.3478 0.835 0.1026 0.5 0.0
B2 B+3 0.515 0.96 -0.022 1 0.0
La3 La+3 0.0689 0.0258 0.1001 0.5 0.0
Tb9 Tb+3 0.8147 0.3838 0.2308 0.5 0.0
O7 O-2 0.147 0.666 0.039 1 0.0
O28 O-2 0.937 0.157 0.135 1 0.0
B5 B+3 0.714 0.885 0.141 1 0.0
La4 La+3 0.1949 0.455 0.0273 0.5 0.0
Tb1 Tb+3 0.1039 0.8161 0.2145 1 0.0
O3 O-2 0.293 0.286 0.096 1 0.0
Tb12 Tb+3 0.3496 0.2096 0.2362 1 0.0
O25 O-2 0.1 0.812 0.128 1 0.0
O17 O-2 0.753 0.4 0.03 1 0.0
O24 O-2 0.765 0.163 0.266 1 0.0
O22 O-2 0.715 0.892 0.2 1 0.0
O33 O-2 0.122 0.056 0.195 1 0.0
Tb2 Tb+3 0.3478 0.835 0.1026 0.5 0.0
O8 O-2 0.236 0.988 0.04 1 0.0
O5 O-2 0.11 0.808 -0.055 1 0.0
Tb8 Tb+3 0.7541 0.1549 0.065 0.5 0.0
O20 O-2 0.124 0.183 0.005 1 0.0
Tb14 Tb+3 0.9413 0.0907 0.2448 0.46 0.0
O13 O-2 0.882 0.459 0.325 1 0.0
B3 B+3 0.612 0.44 0.321 1 0.0
Tb10 Tb+3 0.7416 0.1901 0.359 0.5 0.0
Ge2 Ge+4 0.1065 0.8039 0.0094 1 0.0
O23 O-2 0.612 0.947 0.125 1 0.0
O18 O-2 0.933 0.862 0.27 1 0.0
B4 B+3 0.91 0.877 0.321 1 0.0
O29 O-2 0.439 0.492 0.004 1 0.0
